data_7249105
loop_
_publ_author_name
'Kuri, Prasitaditya'
'Nanubolu, Jagadeesh Babu'

_publ_section_title
;
 Why does the niclosamide drug form solvates or hydrates?
;
_journal_issue 32
_journal_name_full CrystEngComm
_journal_page_first 4313
_journal_page_last 4328
_journal_paper_doi 10.1039/D4CE00463A
_journal_volume 26
_journal_year 2024
_chemical_formula_moiety 'C13 H8 Cl2 N2 O4, C2 H6 O S'
_chemical_formula_sum 'C15 H14 Cl2 N2 O5 S'
_chemical_formula_weight 405.24
_chemical_name_systematic 'Niclosamide dimethyl sulfoxide solvate'
_space_group_crystal_system monoclinic
_space_group_IT_number 14
_space_group_name_Hall '-P 2ybc'
_space_group_name_H-M_alt 'P 1 21/c 1'
_atom_sites_solution_hydrogens mixed
_audit_creation_method SHELXL-2018/3
_audit_update_record
;
2024-05-02 deposited with the CCDC.	2024-07-12 downloaded from the CCDC.
;
_cell_angle_alpha 90
_cell_angle_beta 95.92(2)
_cell_angle_gamma 90
_cell_formula_units_Z 4
_cell_length_a 16.821(16)
_cell_length_b 11.538(10)
_cell_length_c 9.082(8)
_cell_measurement_reflns_used 4942
_cell_measurement_temperature 293(2)
_cell_measurement_theta_max 24.974
_cell_measurement_theta_min 2.440
_cell_volume 1753(3)
_computing_cell_refinement '<i>SAINT</i> (Bruker, 2016)'
_computing_data_collection '<i>APEX3</i> (Bruker, 2016)'
_computing_data_reduction 'Bruker SAINT'
_computing_structure_refinement 'SHELXL-2018/3 (Sheldrick, 2018)'
_computing_structure_solution 'SHELXT 2018/2 (Sheldrick, 2018)'
_diffrn_ambient_temperature 293(2)
_diffrn_measured_fraction_theta_full 0.998
_diffrn_measured_fraction_theta_max 0.998
_diffrn_measurement_device_type 'Bruker D8 QUEST PHOTON III C7 HPAD'
_diffrn_measurement_method '\w and \f'
_diffrn_radiation_type MoK\a
_diffrn_radiation_wavelength 0.71073
_diffrn_reflns_av_R_equivalents 0.0472
_diffrn_reflns_av_unetI/netI 0.0537
_diffrn_reflns_Laue_measured_fraction_full 0.998
_diffrn_reflns_Laue_measured_fraction_max 0.998
_diffrn_reflns_limit_h_max 19
_diffrn_reflns_limit_h_min -21
_diffrn_reflns_limit_k_max 14
_diffrn_reflns_limit_k_min -14
_diffrn_reflns_limit_l_max 10
_diffrn_reflns_limit_l_min -11
_diffrn_reflns_number 19293
_diffrn_reflns_point_group_measured_fraction_full 0.998
_diffrn_reflns_point_group_measured_fraction_max 0.998
_diffrn_reflns_theta_full 25.242
_diffrn_reflns_theta_max 27.495
_diffrn_reflns_theta_min 2.435
_diffrn_source microfocus
_exptl_absorpt_coefficient_mu 0.518
_exptl_absorpt_correction_T_max 0.7461
_exptl_absorpt_correction_T_min 0.6456
_exptl_absorpt_correction_type multi-scan
_exptl_absorpt_process_details
;
 SADABS 2016/2: Krause, L., Herbst-Irmer, R., Sheldrick G.M. & Stalke D.,
 J. Appl. Cryst. 48 (2015) 3-10
;
_exptl_crystal_density_diffrn 1.535
_exptl_crystal_description NEEDLE
_exptl_crystal_F_000 832
_exptl_crystal_size_max 0.260
_exptl_crystal_size_mid 0.220
_exptl_crystal_size_min 0.180
_refine_diff_density_max 0.215
_refine_diff_density_min -0.242
_refine_diff_density_rms 0.044
_refine_ls_extinction_method none
_refine_ls_goodness_of_fit_ref 1.025
_refine_ls_hydrogen_treatment mixed
_refine_ls_matrix_type full
_refine_ls_number_parameters 275
_refine_ls_number_reflns 4002
_refine_ls_number_restraints 110
_refine_ls_restrained_S_all 1.047
_refine_ls_R_factor_all 0.0972
_refine_ls_R_factor_gt 0.0413
_refine_ls_shift/su_max 0.001
_refine_ls_shift/su_mean 0.000
_refine_ls_structure_factor_coef Fsqd
_refine_ls_weighting_details 'w=1/[\s^2^(Fo^2^)+(0.0497P)^2^+0.1095P] where P=(Fo^2^+2Fc^2^)/3'
_refine_ls_weighting_scheme calc
_refine_ls_wR_factor_gt 0.0916
_refine_ls_wR_factor_ref 0.1112
_reflns_Friedel_coverage 0.000
_reflns_number_gt 2255
_reflns_number_total 4002
_reflns_threshold_expression 'I > 2\s(I)'
_cod_data_source_file d4ce00463a2.cif
_cod_data_source_block KB490_0m
_cod_depositor_comments 'Adding full bibliography for 7249103--7249108.cif.'
_cod_original_sg_symbol_H-M 'P 21/c'
_cod_database_code 7249105
_shelx_shelxl_version_number 2018/3
_shelx_space_group_comment
;
The symmetry employed for this shelxl refinement is uniquely defined
by the following loop, which should always be used as a source of
symmetry information in preference to the above space-group names.
They are only intended as comments.
;
_shelx_estimated_absorpt_t_min 0.877
_shelx_estimated_absorpt_t_max 0.913

loop_
_space_group_symop_operation_xyz
'x, y, z'
'-x, y+1/2, -z+1/2'
'-x, -y, -z'
'x, -y-1/2, z-1/2'

loop_
_atom_site_label
_atom_site_type_symbol
_atom_site_fract_x
_atom_site_fract_y
_atom_site_fract_z
_atom_site_U_iso_or_equiv
_atom_site_adp_type
_atom_site_occupancy
_atom_site_site_symmetry_order
_atom_site_calc_flag
_atom_site_refinement_flags_posn
_atom_site_refinement_flags_adp
_atom_site_refinement_flags_occupancy
_atom_site_disorder_assembly
_atom_site_disorder_group
Cl1 Cl 0.99271(4) 0.07040(6) 1.18310(7) 0.0716(2) Uani 1 1 d . . . . .
Cl2 Cl 0.64597(4) 0.47732(5) 0.59224(7) 0.0675(2) Uani 1 1 d . . . . .
O1 O 0.75781(10) 0.07556(13) 0.76367(18) 0.0660(5) Uani 1 1 d . . . . .
O2 O 0.80003(10) 0.42568(14) 0.85163(18) 0.0605(5) Uani 1 1 d . . . . .
H2O H 0.8080(16) 0.499(2) 0.890(3) 0.081(9) Uiso 1 1 d . . . . .
O3 O 0.44132(12) 0.11460(19) 0.2189(2) 0.0929(7) Uani 1 1 d . . . . .
O4 O 0.43745(12) 0.30020(19) 0.1948(2) 0.0845(6) Uani 1 1 d . . . . .
N1 N 0.71811(11) 0.26012(17) 0.70690(19) 0.0437(5) Uani 1 1 d . . . . .
H1N H 0.7254(13) 0.329(2) 0.733(2) 0.049(7) Uiso 1 1 d . . . . .
N2 N 0.46562(13) 0.2114(2) 0.2529(2) 0.0650(6) Uani 1 1 d . . . . .
C1 C 0.76553(13) 0.17973(19) 0.7841(2) 0.0445(5) Uani 1 1 d . . . . .
C2 C 0.82874(13) 0.22678(18) 0.8972(2) 0.0414(5) Uani 1 1 d . . . . .
C3 C 0.84496(14) 0.34369(18) 0.9273(2) 0.0459(6) Uani 1 1 d . . . . .
C4 C 0.90738(14) 0.3745(2) 1.0335(2) 0.0567(6) Uani 1 1 d . . . . .
H4 H 0.918520 0.452409 1.051882 0.068 Uiso 1 1 calc R U . . .
C5 C 0.95219(15) 0.2919(2) 1.1105(3) 0.0583(7) Uani 1 1 d . . . . .
H5 H 0.993421 0.313338 1.181376 0.070 Uiso 1 1 calc R U . . .
C6 C 0.93606(14) 0.1761(2) 1.0827(2) 0.0509(6) Uani 1 1 d . . . . .
C7 C 0.87570(13) 0.14383(19) 0.9770(2) 0.0477(6) Uani 1 1 d . . . . .
H7 H 0.865999 0.065564 0.958467 0.057 Uiso 1 1 calc R U . . .
C8 C 0.65608(13) 0.24280(18) 0.5955(2) 0.0427(5) Uani 1 1 d . . . . .
C9 C 0.62959(14) 0.1340(2) 0.5442(2) 0.0518(6) Uani 1 1 d . . . . .
H9 H 0.653924 0.067542 0.585604 0.062 Uiso 1 1 calc R U . . .
C10 C 0.56764(14) 0.1240(2) 0.4327(2) 0.0546(6) Uani 1 1 d . . . . .
H10 H 0.550348 0.051120 0.399355 0.066 Uiso 1 1 calc R U . . .
C11 C 0.53176(13) 0.2216(2) 0.3713(2) 0.0502(6) Uani 1 1 d . . . . .
C12 C 0.55558(14) 0.3313(2) 0.4177(2) 0.0495(6) Uani 1 1 d . . . . .
H12 H 0.530915 0.397110 0.375075 0.059 Uiso 1 1 calc R U . . .
C13 C 0.61729(14) 0.33987(18) 0.5297(2) 0.0461(6) Uani 1 1 d . . . . .
O5 O 0.8160(2) 0.6382(3) 0.9242(4) 0.0825(9) Uani 0.9240(17) 1 d . U P A 1
S1 S 0.81833(5) 0.69021(6) 1.08110(8) 0.0631(3) Uani 0.9240(17) 1 d . U P A 1
C14 C 0.7190(2) 0.7046(3) 1.1184(4) 0.0877(11) Uani 0.9240(17) 1 d . U P A 1
H14A H 0.688330 0.739552 1.035055 0.132 Uiso 0.9240(17) 1 calc R U P A 1
H14B H 0.716588 0.752594 1.204207 0.132 Uiso 0.9240(17) 1 calc R U P A 1
H14C H 0.697436 0.629481 1.136602 0.132 Uiso 0.9240(17) 1 calc R U P A 1
C15 C 0.8411(3) 0.8372(3) 1.0535(4) 0.0906(11) Uani 0.9240(17) 1 d . U P A 1
H15A H 0.893864 0.843353 1.022986 0.136 Uiso 0.9240(17) 1 calc R U P A 1
H15B H 0.838651 0.879051 1.144319 0.136 Uiso 0.9240(17) 1 calc R U P A 1
H15C H 0.803080 0.869210 0.978308 0.136 Uiso 0.9240(17) 1 calc R U P A 1
O5D O 0.836(3) 0.639(3) 0.962(6) 0.075(3) Uani 0.0760(17) 1 d D U P A 2
S1D S 0.7903(7) 0.7508(9) 0.9820(13) 0.085(2) Uani 0.0760(17) 1 d D U P A 2
C14D C 0.716(4) 0.743(4) 1.056(5) 0.080(3) Uani 0.0760(17) 1 d . U P A 2
H14D H 0.694268 0.666183 1.044801 0.121 Uiso 0.0760(17) 1 calc R U P A 2
H14E H 0.677257 0.797597 1.010860 0.121 Uiso 0.0760(17) 1 calc R U P A 2
H14F H 0.727098 0.760969 1.158961 0.121 Uiso 0.0760(17) 1 calc R U P A 2
C15D C 0.8752(19) 0.775(4) 1.098(4) 0.078(3) Uani 0.0760(17) 1 d D U P A 2
H15D H 0.866864 0.838634 1.161826 0.117 Uiso 0.0760(17) 1 calc R U P A 2
H15E H 0.918459 0.792173 1.040242 0.117 Uiso 0.0760(17) 1 calc R U P A 2
H15F H 0.887914 0.706464 1.155952 0.117 Uiso 0.0760(17) 1 calc R U P A 2

loop_
_atom_site_aniso_label
_atom_site_aniso_U_11
_atom_site_aniso_U_22
_atom_site_aniso_U_33
_atom_site_aniso_U_23
_atom_site_aniso_U_13
_atom_site_aniso_U_12
Cl1 0.0702(5) 0.0754(5) 0.0655(4) 0.0109(3) -0.0106(3) 0.0177(3)
Cl2 0.0846(5) 0.0395(3) 0.0725(4) 0.0018(3) -0.0195(3) -0.0006(3)
O1 0.0718(12) 0.0385(9) 0.0819(12) -0.0025(8) -0.0196(9) -0.0007(8)
O2 0.0696(12) 0.0360(9) 0.0705(11) -0.0043(8) -0.0178(9) 0.0019(8)
O3 0.0746(14) 0.0966(16) 0.1014(15) -0.0373(13) -0.0197(11) -0.0109(12)
O4 0.0711(14) 0.1009(16) 0.0753(13) -0.0013(11) -0.0227(10) 0.0060(12)
N1 0.0525(12) 0.0343(11) 0.0431(10) -0.0030(9) -0.0015(9) -0.0001(9)
N2 0.0493(14) 0.0867(17) 0.0582(13) -0.0164(13) 0.0010(10) -0.0034(13)
C1 0.0491(14) 0.0379(13) 0.0470(13) 0.0012(10) 0.0066(10) 0.0008(10)
C2 0.0448(13) 0.0404(12) 0.0394(12) -0.0007(9) 0.0055(10) 0.0021(10)
C3 0.0513(14) 0.0419(13) 0.0442(12) -0.0036(10) 0.0026(11) 0.0048(11)
C4 0.0625(16) 0.0478(14) 0.0575(14) -0.0097(11) -0.0044(12) -0.0031(12)
C5 0.0561(16) 0.0650(17) 0.0511(14) -0.0077(12) -0.0071(12) 0.0058(13)
C6 0.0511(15) 0.0583(15) 0.0430(13) 0.0018(11) 0.0034(11) 0.0102(11)
C7 0.0502(14) 0.0446(13) 0.0487(13) 0.0007(10) 0.0075(11) 0.0019(11)
C8 0.0452(13) 0.0455(13) 0.0383(12) -0.0027(10) 0.0088(10) -0.0038(10)
C9 0.0563(15) 0.0428(13) 0.0558(14) -0.0032(11) 0.0024(11) -0.0019(11)
C10 0.0554(15) 0.0507(14) 0.0570(14) -0.0118(12) 0.0020(12) -0.0087(12)
C11 0.0427(14) 0.0659(16) 0.0416(12) -0.0078(11) 0.0028(10) -0.0055(12)
C12 0.0493(14) 0.0542(14) 0.0444(13) 0.0000(11) 0.0018(10) 0.0026(11)
C13 0.0528(14) 0.0405(12) 0.0445(12) -0.0008(10) 0.0028(11) -0.0029(10)
O5 0.122(3) 0.0465(11) 0.078(2) -0.0158(12) 0.0016(15) 0.0051(14)
S1 0.0694(5) 0.0491(4) 0.0683(5) -0.0027(4) -0.0048(4) 0.0049(4)
C14 0.077(2) 0.080(3) 0.107(3) 0.0008(18) 0.010(2) -0.016(2)
C15 0.116(3) 0.0568(18) 0.105(2) -0.0251(18) 0.040(2) -0.0317(19)
O5D 0.098(6) 0.049(5) 0.077(6) -0.010(5) 0.002(6) -0.001(5)
S1D 0.102(4) 0.061(4) 0.091(4) -0.003(3) 0.008(3) -0.007(3)
C14D 0.086(5) 0.064(6) 0.090(6) -0.003(6) 0.002(5) -0.005(6)
C15D 0.095(5) 0.053(6) 0.088(6) -0.012(6) 0.014(6) -0.011(6)

loop_
_atom_type_symbol
_atom_type_description
_atom_type_scat_dispersion_real
_atom_type_scat_dispersion_imag
_atom_type_scat_source
C C 0.0033 0.0016 'International Tables Vol C Tables 4.2.6.8 and 6.1.1.4'
H H 0.0000 0.0000 'International Tables Vol C Tables 4.2.6.8 and 6.1.1.4'
N N 0.0061 0.0033 'International Tables Vol C Tables 4.2.6.8 and 6.1.1.4'
O O 0.0106 0.0060 'International Tables Vol C Tables 4.2.6.8 and 6.1.1.4'
S S 0.1246 0.1234 'International Tables Vol C Tables 4.2.6.8 and 6.1.1.4'
Cl Cl 0.1484 0.1585 'International Tables Vol C Tables 4.2.6.8 and 6.1.1.4'

loop_
_geom_angle_atom_site_label_1
_geom_angle_atom_site_label_2
_geom_angle_atom_site_label_3
_geom_angle
_geom_angle_site_symmetry_1
_geom_angle_site_symmetry_3
_geom_angle_publ_flag
C3 O2 H2O 113.7(16) . . ?
C1 N1 C8 128.99(19) . . ?
C1 N1 H1N 116.1(15) . . ?
C8 N1 H1N 114.8(15) . . ?
O3 N2 O4 123.6(2) . . ?
O3 N2 C11 117.9(2) . . ?
O4 N2 C11 118.5(2) . . ?
O1 C1 N1 122.8(2) . . ?
O1 C1 C2 121.09(19) . . ?
N1 C1 C2 116.08(19) . . ?
C7 C2 C3 118.15(19) . . ?
C7 C2 C1 115.49(19) . . ?
C3 C2 C1 126.35(19) . . ?
O2 C3 C4 120.9(2) . . ?
O2 C3 C2 119.21(19) . . ?
C4 C3 C2 119.9(2) . . ?
C5 C4 C3 120.9(2) . . ?
C5 C4 H4 119.6 . . ?
C3 C4 H4 119.6 . . ?
C4 C5 C6 119.7(2) . . ?
C4 C5 H5 120.2 . . ?
C6 C5 H5 120.2 . . ?
C7 C6 C5 120.4(2) . . ?
C7 C6 Cl1 120.00(19) . . ?
C5 C6 Cl1 119.59(18) . . ?
C6 C7 C2 121.0(2) . . ?
C6 C7 H7 119.5 . . ?
C2 C7 H7 119.5 . . ?
N1 C8 C9 124.2(2) . . ?
N1 C8 C13 118.52(18) . . ?
C9 C8 C13 117.3(2) . . ?
C10 C9 C8 120.7(2) . . ?
C10 C9 H9 119.6 . . ?
C8 C9 H9 119.6 . . ?
C11 C10 C9 119.8(2) . . ?
C11 C10 H10 120.1 . . ?
C9 C10 H10 120.1 . . ?
C10 C11 C12 121.9(2) . . ?
C10 C11 N2 120.0(2) . . ?
C12 C11 N2 118.1(2) . . ?
C13 C12 C11 117.6(2) . . ?
C13 C12 H12 121.2 . . ?
C11 C12 H12 121.2 . . ?
C12 C13 C8 122.7(2) . . ?
C12 C13 Cl2 117.96(18) . . ?
C8 C13 Cl2 119.35(16) . . ?
O5 S1 C14 106.4(2) . . ?
O5 S1 C15 103.2(2) . . ?
C14 S1 C15 99.34(18) . . ?
S1 C14 H14A 109.5 . . ?
S1 C14 H14B 109.5 . . ?
H14A C14 H14B 109.5 . . ?
S1 C14 H14C 109.5 . . ?
H14A C14 H14C 109.5 . . ?
H14B C14 H14C 109.5 . . ?
S1 C15 H15A 109.5 . . ?
S1 C15 H15B 109.5 . . ?
H15A C15 H15B 109.5 . . ?
S1 C15 H15C 109.5 . . ?
H15A C15 H15C 109.5 . . ?
H15B C15 H15C 109.5 . . ?
C14D S1D O5D 118(3) . . ?
C14D S1D C15D 115(3) . . ?
O5D S1D C15D 79(2) . . ?
S1D C14D H14D 109.5 . . ?
S1D C14D H14E 109.5 . . ?
H14D C14D H14E 109.5 . . ?
S1D C14D H14F 109.5 . . ?
H14D C14D H14F 109.5 . . ?
H14E C14D H14F 109.5 . . ?
S1D C15D H15D 109.5 . . ?
S1D C15D H15E 109.5 . . ?
H15D C15D H15E 109.5 . . ?
S1D C15D H15F 109.5 . . ?
H15D C15D H15F 109.5 . . ?
H15E C15D H15F 109.5 . . ?

loop_
_geom_bond_atom_site_label_1
_geom_bond_atom_site_label_2
_geom_bond_distance
_geom_bond_site_symmetry_2
_geom_bond_publ_flag
Cl1 C6 1.745(2) . ?
Cl2 C13 1.736(2) . ?
O1 C1 1.221(3) . ?
O2 C3 1.353(3) . ?
O2 H2O 0.92(3) . ?
O3 N2 1.218(3) . ?
O4 N2 1.225(3) . ?
N1 C1 1.368(3) . ?
N1 C8 1.391(3) . ?
N1 H1N 0.84(2) . ?
N2 C11 1.470(3) . ?
C1 C2 1.502(3) . ?
C2 C7 1.395(3) . ?
C2 C3 1.398(3) . ?
C3 C4 1.396(3) . ?
C4 C5 1.363(3) . ?
C4 H4 0.9300 . ?
C5 C6 1.381(3) . ?
C5 H5 0.9300 . ?
C6 C7 1.374(3) . ?
C7 H7 0.9300 . ?
C8 C9 1.396(3) . ?
C8 C13 1.399(3) . ?
C9 C10 1.381(3) . ?
C9 H9 0.9300 . ?
C10 C11 1.369(3) . ?
C10 H10 0.9300 . ?
C11 C12 1.380(3) . ?
C12 C13 1.380(3) . ?
C12 H12 0.9300 . ?
O5 S1 1.543(3) . ?
S1 C14 1.747(4) . ?
S1 C15 1.762(3) . ?
C14 H14A 0.9600 . ?
C14 H14B 0.9600 . ?
C14 H14C 0.9600 . ?
C15 H15A 0.9600 . ?
C15 H15B 0.9600 . ?
C15 H15C 0.9600 . ?
O5D S1D 1.52(2) . ?
S1D C14D 1.49(6) . ?
S1D C15D 1.704(19) . ?
C14D H14D 0.9600 . ?
C14D H14E 0.9600 . ?
C14D H14F 0.9600 . ?
C15D H15D 0.9600 . ?
C15D H15E 0.9600 . ?
C15D H15F 0.9600 . ?

loop_
_geom_torsion_atom_site_label_1
_geom_torsion_atom_site_label_2
_geom_torsion_atom_site_label_3
_geom_torsion_atom_site_label_4
_geom_torsion
_geom_torsion_site_symmetry_1
_geom_torsion_site_symmetry_2
_geom_torsion_site_symmetry_3
_geom_torsion_site_symmetry_4
_geom_torsion_publ_flag
C8 N1 C1 O1 -0.8(4) . . . . ?
C8 N1 C1 C2 179.2(2) . . . . ?
O1 C1 C2 C7 -1.2(3) . . . . ?
N1 C1 C2 C7 178.85(19) . . . . ?
O1 C1 C2 C3 177.9(2) . . . . ?
N1 C1 C2 C3 -2.1(3) . . . . ?
C7 C2 C3 O2 -179.8(2) . . . . ?
C1 C2 C3 O2 1.2(3) . . . . ?
C7 C2 C3 C4 0.8(3) . . . . ?
C1 C2 C3 C4 -178.3(2) . . . . ?
O2 C3 C4 C5 179.5(2) . . . . ?
C2 C3 C4 C5 -1.1(4) . . . . ?
C3 C4 C5 C6 0.4(4) . . . . ?
C4 C5 C6 C7 0.6(4) . . . . ?
C4 C5 C6 Cl1 -179.20(19) . . . . ?
C5 C6 C7 C2 -0.9(4) . . . . ?
Cl1 C6 C7 C2 178.90(17) . . . . ?
C3 C2 C7 C6 0.2(3) . . . . ?
C1 C2 C7 C6 179.4(2) . . . . ?
C1 N1 C8 C9 1.7(4) . . . . ?
C1 N1 C8 C13 -178.3(2) . . . . ?
N1 C8 C9 C10 -179.8(2) . . . . ?
C13 C8 C9 C10 0.1(3) . . . . ?
C8 C9 C10 C11 0.1(4) . . . . ?
C9 C10 C11 C12 -0.1(4) . . . . ?
C9 C10 C11 N2 -179.8(2) . . . . ?
O3 N2 C11 C10 4.4(4) . . . . ?
O4 N2 C11 C10 -176.3(2) . . . . ?
O3 N2 C11 C12 -175.3(2) . . . . ?
O4 N2 C11 C12 4.0(3) . . . . ?
C10 C11 C12 C13 -0.2(4) . . . . ?
N2 C11 C12 C13 179.5(2) . . . . ?
C11 C12 C13 C8 0.5(3) . . . . ?
C11 C12 C13 Cl2 -178.35(17) . . . . ?
N1 C8 C13 C12 179.5(2) . . . . ?
C9 C8 C13 C12 -0.5(3) . . . . ?
N1 C8 C13 Cl2 -1.7(3) . . . . ?
C9 C8 C13 Cl2 178.36(17) . . . . ?
